data_7103461
loop_
_publ_author_name
'Das, Dinabandhu'
'Barbour, Leonard J'

_publ_section_title
;
 Concomitant formation of two different solvates of a hexa-host from a
 binary mixture of solvents.
;
_journal_issue 41
_journal_name_full 'Chemical communications (Cambridge, England)'
_journal_page_first 5110
_journal_page_last 5112
_journal_paper_doi 10.1039/b813891e
_journal_year 2008
_chemical_formula_moiety 'C48 H24 N6 O6, C H4 O'
_chemical_formula_sum 'C49 H28 N6 O7'
_chemical_formula_weight 812.77
_chemical_name_systematic
;
?
;
_space_group_IT_number 2
_symmetry_cell_setting triclinic
_symmetry_space_group_name_Hall '-P 1'
_symmetry_space_group_name_H-M 'P -1'
_atom_sites_solution_hydrogens geom
_atom_sites_solution_primary direct
_atom_sites_solution_secondary difmap
_audit_creation_method SHELXL-97
_cell_angle_alpha 72.7410(10)
_cell_angle_beta 84.1130(10)
_cell_angle_gamma 85.5940(10)
_cell_formula_units_Z 2
_cell_length_a 9.5852(7)
_cell_length_b 14.1037(10)
_cell_length_c 15.5025(11)
_cell_measurement_reflns_used 3006
_cell_measurement_temperature 100(2)
_cell_measurement_theta_max 24.18
_cell_measurement_theta_min 2.45
_cell_volume 1988.4(2)
_computing_cell_refinement 'SAINT (Bruker, 2002)'
_computing_data_collection 'SMART (Bruker, 2001)'
_computing_data_reduction SAINT
_computing_molecular_graphics 'X-Seed (Barbour 2001)'
_computing_structure_refinement 'SHELXL-97 (Sheldrick, 1997)'
_computing_structure_solution 'SHELXS-97 (Sheldrick, 1990)'
_diffrn_ambient_temperature 100(2)
_diffrn_measured_fraction_theta_full 0.997
_diffrn_measured_fraction_theta_max 0.931
_diffrn_measurement_device_type 'CCD area detector'
_diffrn_measurement_method 'phi and omega scans'
_diffrn_radiation_monochromator graphite
_diffrn_radiation_source 'fine-focus sealed tube'
_diffrn_radiation_type MoK\a
_diffrn_radiation_wavelength 0.71073
_diffrn_reflns_av_R_equivalents 0.0476
_diffrn_reflns_av_sigmaI/netI 0.0716
_diffrn_reflns_limit_h_max 12
_diffrn_reflns_limit_h_min -12
_diffrn_reflns_limit_k_max 18
_diffrn_reflns_limit_k_min -18
_diffrn_reflns_limit_l_max 20
_diffrn_reflns_limit_l_min -19
_diffrn_reflns_number 23372
_diffrn_reflns_theta_full 25.00
_diffrn_reflns_theta_max 28.34
_diffrn_reflns_theta_min 1.38
_exptl_absorpt_coefficient_mu 0.093
_exptl_absorpt_correction_T_max 0.9798
_exptl_absorpt_correction_T_min 0.9681
_exptl_absorpt_correction_type multi-scan
_exptl_absorpt_process_details SADABS
_exptl_crystal_colour colorless
_exptl_crystal_density_diffrn 1.357
_exptl_crystal_density_method 'not measured'
_exptl_crystal_description Plate
_exptl_crystal_F_000 840
_exptl_crystal_size_max 0.35
_exptl_crystal_size_mid 0.31
_exptl_crystal_size_min 0.22
_refine_diff_density_max 0.416
_refine_diff_density_min -0.237
_refine_diff_density_rms 0.052
_refine_ls_extinction_method none
_refine_ls_goodness_of_fit_ref 1.037
_refine_ls_hydrogen_treatment constr
_refine_ls_matrix_type full
_refine_ls_number_parameters 561
_refine_ls_number_reflns 9236
_refine_ls_number_restraints 0
_refine_ls_restrained_S_all 1.037
_refine_ls_R_factor_all 0.0885
_refine_ls_R_factor_gt 0.0551
_refine_ls_shift/su_max 0.000
_refine_ls_shift/su_mean 0.000
_refine_ls_structure_factor_coef Fsqd
_refine_ls_weighting_details 'calc w=1/[\s^2^(Fo^2^)+(0.0525P)^2^+0.0276P] where P=(Fo^2^+2Fc^2^)/3'
_refine_ls_weighting_scheme calc
_refine_ls_wR_factor_gt 0.1146
_refine_ls_wR_factor_ref 0.1283
_reflns_number_gt 6218
_reflns_number_total 9236
_reflns_threshold_expression >2sigma(I)
_cod_data_source_file b813891e.txt
_cod_data_source_block 1.MeOH
_cod_depositor_comments
;
The following automatic conversions were performed:
'_symmetry_cell_setting' value 'Triclinic' changed to 'triclinic'
according to '/home/saulius/struct/CIF-dictionaries/cif_core.dic'
dictionary named 'cif_core.dic' version 2.4.1 from 2010-06-29.

Automatic conversion script
Id: cif_fix_enum 1527 2010-12-29 10:47:43Z saulius 
;
_cod_original_sg_symbol_H-M P-1
_cod_database_code 7103461

loop_
_symmetry_equiv_pos_as_xyz
'x, y, z'
'-x, -y, -z'

loop_
_atom_site_label
_atom_site_type_symbol
_atom_site_fract_x
_atom_site_fract_y
_atom_site_fract_z
_atom_site_U_iso_or_equiv
_atom_site_adp_type
_atom_site_occupancy
_atom_site_symmetry_multiplicity
_atom_site_calc_flag
_atom_site_refinement_flags
_atom_site_disorder_assembly
_atom_site_disorder_group
O1 O 0.38109(13) 0.25858(9) 0.08918(8) 0.0194(3) Uani 1 1 d . . .
O4 O 0.14144(13) 0.39661(9) 0.37139(8) 0.0199(3) Uani 1 1 d . . .
O3 O 0.43333(13) 0.38781(9) 0.33439(8) 0.0196(3) Uani 1 1 d . . .
O5 O -0.02925(13) 0.34568(9) 0.26184(8) 0.0198(3) Uani 1 1 d . . .
O2 O 0.54927(13) 0.31581(9) 0.19781(8) 0.0204(3) Uani 1 1 d . . .
O6 O 0.08671(13) 0.28550(9) 0.11509(8) 0.0212(3) Uani 1 1 d . . .
C3 C 0.34603(19) 0.35718(12) 0.28361(12) 0.0174(4) Uani 1 1 d . . .
C4 C 0.20118(19) 0.36752(13) 0.29777(12) 0.0175(4) Uani 1 1 d . . .
C1 C 0.3192(2) 0.29425(13) 0.15846(12) 0.0179(4) Uani 1 1 d . . .
C5 C 0.11500(19) 0.34063(13) 0.24298(12) 0.0172(4) Uani 1 1 d . . .
C28 C 0.14837(18) 0.49594(13) 0.36749(12) 0.0172(4) Uani 1 1 d . . .
C2 C 0.40552(19) 0.32004(13) 0.21410(12) 0.0168(4) Uani 1 1 d . . .
C6 C 0.17424(19) 0.30923(13) 0.17011(12) 0.0183(4) Uani 1 1 d . . .
C35 C -0.08345(19) 0.26081(13) 0.32429(12) 0.0182(4) Uani 1 1 d . . .
N6 N 0.23308(19) 0.47080(12) -0.33501(11) 0.0303(4) Uani 1 1 d . . .
C47 C 0.0873(2) 0.27469(14) -0.03408(13) 0.0222(4) Uani 1 1 d . . .
H47 H 0.0510 0.2106 -0.0089 0.027 Uiso 1 1 calc R . .
C26 C 0.3509(2) 0.26151(13) 0.47242(13) 0.0208(4) Uani 1 1 d . . .
H26 H 0.2977 0.2317 0.4399 0.025 Uiso 1 1 calc R . .
C33 C 0.15028(19) 0.51495(14) 0.44979(12) 0.0197(4) Uani 1 1 d . . .
H33 H 0.1583 0.4618 0.5039 0.024 Uiso 1 1 calc R . .
C21 C 0.42684(19) 0.34431(13) 0.42751(12) 0.0181(4) Uani 1 1 d . . .
C7 C 0.34679(19) 0.16491(13) 0.08768(12) 0.0190(4) Uani 1 1 d . . .
C32 C 0.14037(19) 0.61203(14) 0.45243(13) 0.0218(4) Uani 1 1 d . . .
H32 H 0.1386 0.6262 0.5087 0.026 Uiso 1 1 calc R . .
C14 C 0.61614(19) 0.22327(13) 0.20184(12) 0.0180(4) Uani 1 1 d . . .
C48 C 0.2035(2) 0.44354(14) -0.25860(14) 0.0246(4) Uani 1 1 d . . .
C8 C 0.37690(19) 0.14489(14) 0.00588(13) 0.0210(4) Uani 1 1 d . . .
H8 H 0.4186 0.1934 -0.0448 0.025 Uiso 1 1 calc R . .
C42 C 0.11279(19) 0.33076(14) 0.02165(12) 0.0192(4) Uani 1 1 d . . .
C23 C 0.50964(19) 0.34876(14) 0.56601(13) 0.0213(4) Uani 1 1 d . . .
H23 H 0.5641 0.3782 0.5982 0.026 Uiso 1 1 calc R . .
C38 C -0.2055(2) 0.09902(14) 0.44742(13) 0.0211(4) Uani 1 1 d . . .
N1 N 0.2330(2) -0.19014(13) 0.06302(12) 0.0356(5) Uani 1 1 d . . .
C36 C -0.2151(2) 0.27314(14) 0.36637(13) 0.0213(4) Uani 1 1 d . . .
H36 H -0.2635 0.3365 0.3527 0.026 Uiso 1 1 calc R . .
C12 C 0.2869(2) 0.09544(14) 0.16293(13) 0.0223(4) Uani 1 1 d . . .
H12 H 0.2673 0.1102 0.2190 0.027 Uiso 1 1 calc R . .
C40 C -0.0129(2) 0.16845(14) 0.34235(13) 0.0259(5) Uani 1 1 d . . .
H40 H 0.0775 0.1611 0.3131 0.031 Uiso 1 1 calc R . .
C19 C 0.5630(2) 0.13574(14) 0.25731(13) 0.0230(4) Uani 1 1 d . . .
H19 H 0.4774 0.1365 0.2940 0.028 Uiso 1 1 calc R . .
N5 N -0.3113(2) -0.05037(13) 0.57157(13) 0.0388(5) Uani 1 1 d . . .
C22 C 0.50603(19) 0.38850(14) 0.47343(13) 0.0201(4) Uani 1 1 d . . .
H22 H 0.5571 0.4454 0.4416 0.024 Uiso 1 1 calc R . .
C10 C 0.2859(2) -0.01682(14) 0.07285(13) 0.0233(4) Uani 1 1 d . . .
C11 C 0.2562(2) 0.00443(14) 0.15519(14) 0.0261(5) Uani 1 1 d . . .
H11 H 0.2148 -0.0438 0.2061 0.031 Uiso 1 1 calc R . .
C9 C 0.3462(2) 0.05408(14) -0.00216(13) 0.0231(4) Uani 1 1 d . . .
H9 H 0.3660 0.0399 -0.0585 0.028 Uiso 1 1 calc R . .
C17 C 0.7629(2) 0.04642(14) 0.20764(13) 0.0236(4) Uani 1 1 d . . .
O7 O 0.2609(2) -0.40345(12) 0.07036(11) 0.0492(5) Uani 1 1 d . . .
H7 H 0.2350 -0.3443 0.0672 0.059 Uiso 1 1 calc R . .
C13 C 0.2560(2) -0.11301(15) 0.06658(14) 0.0281(5) Uani 1 1 d . . .
C46 C 0.1150(2) 0.31275(14) -0.12659(13) 0.0223(4) Uani 1 1 d . . .
H46 H 0.0987 0.2748 -0.1656 0.027 Uiso 1 1 calc R . .
C25 C 0.3538(2) 0.22294(14) 0.56540(13) 0.0237(4) Uani 1 1 d . . .
H25 H 0.3009 0.1670 0.5973 0.028 Uiso 1 1 calc R . .
C16 C 0.8168(2) 0.13582(15) 0.15467(14) 0.0276(5) Uani 1 1 d . . .
H16 H 0.9052 0.1358 0.1208 0.033 Uiso 1 1 calc R . .
C43 C 0.1599(2) 0.42608(14) -0.01281(13) 0.0237(4) Uani 1 1 d . . .
H43 H 0.1723 0.4648 0.0264 0.028 Uiso 1 1 calc R . .
C24 C 0.4341(2) 0.26610(14) 0.61241(13) 0.0224(4) Uani 1 1 d . . .
C30 C 0.1389(2) 0.66853(14) 0.28954(13) 0.0251(5) Uani 1 1 d . . .
H30 H 0.1374 0.7214 0.2348 0.030 Uiso 1 1 calc R . .
C37 C -0.2751(2) 0.19199(14) 0.42850(13) 0.0240(4) Uani 1 1 d . . .
H37 H -0.3648 0.1998 0.4586 0.029 Uiso 1 1 calc R . .
C29 C 0.1469(2) 0.57141(14) 0.28676(13) 0.0231(4) Uani 1 1 d . . .
H29 H 0.1514 0.5567 0.2306 0.028 Uiso 1 1 calc R . .
C27 C 0.4413(2) 0.22471(15) 0.70877(14) 0.0278(5) Uani 1 1 d . . .
N3 N 0.4508(2) 0.19088(14) 0.78475(12) 0.0417(5) Uani 1 1 d . . .
C15 C 0.7430(2) 0.22457(14) 0.15091(13) 0.0237(4) Uani 1 1 d . . .
H15 H 0.7789 0.2856 0.1138 0.028 Uiso 1 1 calc R . .
C41 C -0.2661(2) 0.01587(15) 0.51585(14) 0.0259(5) Uani 1 1 d . . .
C44 C 0.1885(2) 0.46378(14) -0.10537(13) 0.0252(5) Uani 1 1 d . . .
H44 H 0.2228 0.5286 -0.1303 0.030 Uiso 1 1 calc R . .
C31 C 0.1329(2) 0.68939(14) 0.37224(13) 0.0227(4) Uani 1 1 d . . .
C39 C -0.0751(2) 0.08723(14) 0.40321(13) 0.0246(5) Uani 1 1 d . . .
H39 H -0.0285 0.0233 0.4148 0.030 Uiso 1 1 calc R . .
C18 C 0.6358(2) 0.04698(14) 0.25878(14) 0.0258(5) Uani 1 1 d . . .
H18 H 0.5985 -0.0140 0.2951 0.031 Uiso 1 1 calc R . .
C45 C 0.1671(2) 0.40711(14) -0.16236(12) 0.0214(4) Uani 1 1 d . . .
C20 C 0.8419(2) -0.04511(16) 0.20865(15) 0.0296(5) Uani 1 1 d . . .
C34 C 0.1193(2) 0.79145(16) 0.37442(14) 0.0310(5) Uani 1 1 d . . .
N2 N 0.9058(2) -0.11674(14) 0.20816(15) 0.0436(5) Uani 1 1 d . . .
N4 N 0.1078(2) 0.87249(14) 0.37479(13) 0.0462(6) Uani 1 1 d . . .
C49 C 0.4044(3) -0.41839(19) 0.0837(2) 0.0624(9) Uani 1 1 d . . .
H49A H 0.4578 -0.3716 0.0340 0.094 Uiso 1 1 calc R . .
H49B H 0.4354 -0.4866 0.0851 0.094 Uiso 1 1 calc R . .
H49C H 0.4202 -0.4074 0.1414 0.094 Uiso 1 1 calc R . .

loop_
_atom_site_aniso_label
_atom_site_aniso_U_11
_atom_site_aniso_U_22
_atom_site_aniso_U_33
_atom_site_aniso_U_23
_atom_site_aniso_U_13
_atom_site_aniso_U_12
O1 0.0254(7) 0.0181(7) 0.0153(7) -0.0072(5) 0.0045(5) -0.0039(6)
O4 0.0275(7) 0.0155(7) 0.0162(7) -0.0055(5) 0.0035(6) -0.0012(5)
O3 0.0240(7) 0.0200(7) 0.0147(7) -0.0043(5) -0.0014(5) -0.0051(6)
O5 0.0191(7) 0.0186(7) 0.0183(7) -0.0012(6) 0.0016(5) -0.0017(5)
O2 0.0201(7) 0.0169(7) 0.0242(7) -0.0069(6) 0.0012(6) -0.0014(5)
O6 0.0233(7) 0.0259(7) 0.0140(7) -0.0036(6) -0.0011(5) -0.0070(6)
C3 0.0245(10) 0.0114(9) 0.0154(10) -0.0013(7) -0.0039(8) -0.0028(7)
C4 0.0250(10) 0.0124(9) 0.0130(9) -0.0017(7) 0.0013(8) 0.0001(8)
C1 0.0244(10) 0.0152(9) 0.0125(9) -0.0024(7) 0.0021(8) -0.0021(8)
C5 0.0197(10) 0.0134(9) 0.0154(9) 0.0001(7) 0.0001(8) -0.0002(7)
C28 0.0147(9) 0.0177(9) 0.0193(10) -0.0065(8) 0.0009(7) 0.0001(7)
C2 0.0183(10) 0.0131(9) 0.0165(9) -0.0008(7) -0.0005(7) -0.0008(7)
C6 0.0217(10) 0.0174(9) 0.0141(10) -0.0012(8) -0.0020(8) -0.0034(8)
C35 0.0226(10) 0.0181(10) 0.0130(9) -0.0026(8) -0.0020(8) -0.0031(8)
N6 0.0414(11) 0.0277(10) 0.0198(10) -0.0048(8) 0.0011(8) -0.0034(8)
C47 0.0232(11) 0.0226(10) 0.0205(10) -0.0044(8) -0.0021(8) -0.0060(8)
C26 0.0241(11) 0.0173(10) 0.0205(10) -0.0043(8) -0.0038(8) -0.0005(8)
C33 0.0200(10) 0.0217(10) 0.0156(10) -0.0031(8) -0.0005(8) -0.0007(8)
C21 0.0206(10) 0.0174(9) 0.0155(10) -0.0045(8) -0.0006(8) 0.0024(8)
C7 0.0186(10) 0.0189(10) 0.0207(10) -0.0069(8) -0.0025(8) -0.0024(8)
C32 0.0219(10) 0.0272(11) 0.0195(10) -0.0114(9) -0.0028(8) -0.0020(8)
C14 0.0211(10) 0.0197(10) 0.0146(9) -0.0061(8) -0.0039(8) -0.0013(8)
C48 0.0317(12) 0.0188(10) 0.0234(11) -0.0068(9) -0.0024(9) -0.0002(9)
C8 0.0208(10) 0.0232(10) 0.0184(10) -0.0057(8) 0.0000(8) -0.0014(8)
C42 0.0182(10) 0.0227(10) 0.0144(9) -0.0027(8) -0.0004(7) 0.0010(8)
C23 0.0193(10) 0.0238(10) 0.0224(11) -0.0094(8) -0.0028(8) 0.0011(8)
C38 0.0237(10) 0.0200(10) 0.0203(10) -0.0070(8) 0.0007(8) -0.0048(8)
N1 0.0470(12) 0.0274(10) 0.0356(11) -0.0128(9) -0.0031(9) -0.0076(9)
C36 0.0224(10) 0.0198(10) 0.0212(10) -0.0061(8) -0.0004(8) 0.0005(8)
C12 0.0281(11) 0.0221(10) 0.0158(10) -0.0050(8) 0.0029(8) -0.0032(8)
C40 0.0261(11) 0.0217(10) 0.0242(11) -0.0017(9) 0.0068(9) 0.0024(8)
C19 0.0214(10) 0.0226(10) 0.0211(10) -0.0018(8) 0.0027(8) -0.0018(8)
N5 0.0411(12) 0.0249(10) 0.0458(12) -0.0071(9) 0.0145(9) -0.0102(9)
C22 0.0199(10) 0.0191(10) 0.0221(10) -0.0078(8) 0.0004(8) -0.0021(8)
C10 0.0240(11) 0.0203(10) 0.0276(11) -0.0095(9) -0.0037(9) -0.0010(8)
C11 0.0300(12) 0.0214(10) 0.0243(11) -0.0040(9) 0.0038(9) -0.0048(9)
C9 0.0268(11) 0.0259(11) 0.0179(10) -0.0088(9) -0.0030(8) 0.0012(9)
C17 0.0240(11) 0.0237(11) 0.0262(11) -0.0106(9) -0.0078(9) 0.0007(8)
O7 0.0749(14) 0.0312(9) 0.0416(10) -0.0112(8) 0.0053(9) -0.0135(9)
C13 0.0308(12) 0.0277(12) 0.0265(12) -0.0088(9) -0.0023(9) -0.0031(9)
C46 0.0266(11) 0.0232(10) 0.0179(10) -0.0065(8) -0.0040(8) -0.0021(8)
C25 0.0277(11) 0.0172(10) 0.0234(11) -0.0016(8) -0.0007(9) -0.0021(8)
C16 0.0221(11) 0.0292(12) 0.0330(12) -0.0137(10) 0.0046(9) -0.0016(9)
C43 0.0329(12) 0.0207(10) 0.0189(10) -0.0080(8) -0.0037(9) 0.0004(9)
C24 0.0250(11) 0.0225(10) 0.0184(10) -0.0051(8) -0.0016(8) 0.0039(8)
C30 0.0346(12) 0.0197(10) 0.0194(11) -0.0030(8) -0.0056(9) 0.0018(9)
C37 0.0188(10) 0.0252(11) 0.0272(11) -0.0077(9) 0.0019(8) -0.0007(8)
C29 0.0297(11) 0.0224(10) 0.0176(10) -0.0064(8) -0.0040(8) 0.0019(9)
C27 0.0329(12) 0.0277(11) 0.0227(12) -0.0066(9) -0.0019(9) -0.0035(9)
N3 0.0530(13) 0.0460(12) 0.0227(11) -0.0026(9) -0.0056(9) -0.0081(10)
C15 0.0239(11) 0.0203(10) 0.0262(11) -0.0065(9) 0.0036(8) -0.0059(8)
C41 0.0261(11) 0.0220(11) 0.0307(12) -0.0121(9) 0.0057(9) -0.0023(9)
C44 0.0374(12) 0.0175(10) 0.0196(11) -0.0033(8) -0.0032(9) -0.0025(9)
C31 0.0236(11) 0.0206(10) 0.0257(11) -0.0089(9) -0.0051(8) 0.0009(8)
C39 0.0313(12) 0.0180(10) 0.0232(11) -0.0062(8) 0.0014(9) 0.0023(8)
C18 0.0278(11) 0.0201(10) 0.0254(11) 0.0006(9) -0.0047(9) -0.0016(8)
C45 0.0247(11) 0.0225(10) 0.0160(10) -0.0047(8) -0.0019(8) 0.0015(8)
C20 0.0285(12) 0.0257(11) 0.0389(13) -0.0146(10) -0.0082(10) 0.0002(9)
C34 0.0455(14) 0.0266(12) 0.0228(11) -0.0086(9) -0.0107(10) 0.0028(10)
N2 0.0391(12) 0.0322(11) 0.0676(15) -0.0248(10) -0.0176(10) 0.0087(9)
N4 0.0819(16) 0.0270(11) 0.0338(12) -0.0129(9) -0.0187(11) 0.0063(10)
C49 0.058(2) 0.0377(15) 0.073(2) 0.0018(14) 0.0274(16) -0.0047(14)

loop_
_atom_type_symbol
_atom_type_description
_atom_type_scat_dispersion_real
_atom_type_scat_dispersion_imag
_atom_type_scat_source
C C 0.0033 0.0016 'International Tables Vol C Tables 4.2.6.8 and 6.1.1.4'
H H 0.0000 0.0000 'International Tables Vol C Tables 4.2.6.8 and 6.1.1.4'
O O 0.0106 0.0060 'International Tables Vol C Tables 4.2.6.8 and 6.1.1.4'
N N 0.0061 0.0033 'International Tables Vol C Tables 4.2.6.8 and 6.1.1.4'

loop_
_geom_angle_atom_site_label_1
_geom_angle_atom_site_label_2
_geom_angle_atom_site_label_3
_geom_angle
_geom_angle_site_symmetry_1
_geom_angle_site_symmetry_3
_geom_angle_publ_flag
C1 O1 C7 118.13(13) . . ?
C4 O4 C28 117.50(13) . . ?
C3 O3 C21 119.39(14) . . ?
C5 O5 C35 114.62(13) . . ?
C2 O2 C14 117.72(14) . . ?
C6 O6 C42 116.04(14) . . ?
O3 C3 C4 121.35(16) . . ?
O3 C3 C2 118.74(16) . . ?
C4 C3 C2 119.83(17) . . ?
O4 C4 C3 119.95(16) . . ?
O4 C4 C5 119.34(16) . . ?
C3 C4 C5 120.48(16) . . ?
O1 C1 C6 121.13(16) . . ?
O1 C1 C2 118.50(16) . . ?
C6 C1 C2 120.28(17) . . ?
O5 C5 C6 120.77(16) . . ?
O5 C5 C4 119.50(16) . . ?
C6 C5 C4 119.73(17) . . ?
C33 C28 C29 121.98(17) . . ?
C33 C28 O4 115.83(16) . . ?
C29 C28 O4 122.12(16) . . ?
O2 C2 C3 118.91(16) . . ?
O2 C2 C1 121.25(16) . . ?
C3 C2 C1 119.69(17) . . ?
O6 C6 C5 118.80(16) . . ?
O6 C6 C1 121.34(16) . . ?
C5 C6 C1 119.63(17) . . ?
C36 C35 C40 121.12(17) . . ?
C36 C35 O5 116.02(16) . . ?
C40 C35 O5 122.84(17) . . ?
C46 C47 C42 119.35(18) . . ?
C46 C47 H47 120.3 . . ?
C42 C47 H47 120.3 . . ?
C25 C26 C21 118.95(18) . . ?
C25 C26 H26 120.5 . . ?
C21 C26 H26 120.5 . . ?
C32 C33 C28 119.13(17) . . ?
C32 C33 H33 120.4 . . ?
C28 C33 H33 120.4 . . ?
C22 C21 C26 121.55(17) . . ?
C22 C21 O3 114.74(16) . . ?
C26 C21 O3 123.68(16) . . ?
C8 C7 C12 121.51(17) . . ?
C8 C7 O1 115.52(16) . . ?
C12 C7 O1 122.97(16) . . ?
C33 C32 C31 119.81(17) . . ?
C33 C32 H32 120.1 . . ?
C31 C32 H32 120.1 . . ?
C15 C14 C19 121.58(17) . . ?
C15 C14 O2 116.11(16) . . ?
C19 C14 O2 122.21(17) . . ?
N6 C48 C45 178.8(2) . . ?
C7 C8 C9 119.65(18) . . ?
C7 C8 H8 120.2 . . ?
C9 C8 H8 120.2 . . ?
C47 C42 C43 121.91(17) . . ?
C47 C42 O6 115.95(16) . . ?
C43 C42 O6 122.14(16) . . ?
C22 C23 C24 120.38(18) . . ?
C22 C23 H23 119.8 . . ?
C24 C23 H23 119.8 . . ?
C39 C38 C37 119.91(17) . . ?
C39 C38 C41 120.05(17) . . ?
C37 C38 C41 119.98(17) . . ?
C37 C36 C35 118.94(18) . . ?
C37 C36 H36 120.5 . . ?
C35 C36 H36 120.5 . . ?
C11 C12 C7 119.01(18) . . ?
C11 C12 H12 120.5 . . ?
C7 C12 H12 120.5 . . ?
C39 C40 C35 119.54(18) . . ?
C39 C40 H40 120.2 . . ?
C35 C40 H40 120.2 . . ?
C14 C19 C18 119.06(18) . . ?
C14 C19 H19 120.5 . . ?
C18 C19 H19 120.5 . . ?
C23 C22 C21 119.07(18) . . ?
C23 C22 H22 120.5 . . ?
C21 C22 H22 120.5 . . ?
C11 C10 C9 120.03(17) . . ?
C11 C10 C13 119.35(18) . . ?
C9 C10 C13 120.61(18) . . ?
C12 C11 C10 120.13(18) . . ?
C12 C11 H11 119.9 . . ?
C10 C11 H11 119.9 . . ?
C8 C9 C10 119.67(18) . . ?
C8 C9 H9 120.2 . . ?
C10 C9 H9 120.2 . . ?
C18 C17 C16 119.59(18) . . ?
C18 C17 C20 121.48(18) . . ?
C16 C17 C20 118.93(18) . . ?
C49 O7 H7 109.5 . . ?
N1 C13 C10 178.8(2) . . ?
C47 C46 C45 119.58(17) . . ?
C47 C46 H46 120.2 . . ?
C45 C46 H46 120.2 . . ?
C26 C25 C24 120.12(18) . . ?
C26 C25 H25 119.9 . . ?
C24 C25 H25 119.9 . . ?
C15 C16 C17 120.45(18) . . ?
C15 C16 H16 119.8 . . ?
C17 C16 H16 119.8 . . ?
C44 C43 C42 118.58(18) . . ?
C44 C43 H43 120.7 . . ?
C42 C43 H43 120.7 . . ?
C23 C24 C25 119.91(18) . . ?
C23 C24 C27 119.51(18) . . ?
C25 C24 C27 120.57(18) . . ?
C29 C30 C31 120.30(18) . . ?
C29 C30 H30 119.8 . . ?
C31 C30 H30 119.8 . . ?
C36 C37 C38 120.56(18) . . ?
C36 C37 H37 119.7 . . ?
C38 C37 H37 119.7 . . ?
C30 C29 C28 118.59(18) . . ?
C30 C29 H29 120.7 . . ?
C28 C29 H29 120.7 . . ?
N3 C27 C24 178.1(2) . . ?
C14 C15 C16 118.95(18) . . ?
C14 C15 H15 120.5 . . ?
C16 C15 H15 120.5 . . ?
N5 C41 C38 178.2(2) . . ?
C43 C44 C45 120.20(18) . . ?
C43 C44 H44 119.9 . . ?
C45 C44 H44 119.9 . . ?
C30 C31 C32 120.01(17) . . ?
C30 C31 C34 119.72(18) . . ?
C32 C31 C34 120.27(18) . . ?
C40 C39 C38 119.90(18) . . ?
C40 C39 H39 120.0 . . ?
C38 C39 H39 120.0 . . ?
C19 C18 C17 120.31(18) . . ?
C19 C18 H18 119.8 . . ?
C17 C18 H18 119.8 . . ?
C46 C45 C44 120.30(17) . . ?
C46 C45 C48 118.97(17) . . ?
C44 C45 C48 120.69(17) . . ?
N2 C20 C17 178.8(3) . . ?
N4 C34 C31 178.9(2) . . ?
O7 C49 H49A 109.5 . . ?
O7 C49 H49B 109.5 . . ?
H49A C49 H49B 109.5 . . ?
O7 C49 H49C 109.5 . . ?
H49A C49 H49C 109.5 . . ?
H49B C49 H49C 109.5 . . ?

loop_
_geom_bond_atom_site_label_1
_geom_bond_atom_site_label_2
_geom_bond_distance
_geom_bond_site_symmetry_2
_geom_bond_publ_flag
O1 C1 1.379(2) . ?
O1 C7 1.393(2) . ?
O4 C4 1.381(2) . ?
O4 C28 1.391(2) . ?
O3 C3 1.378(2) . ?
O3 C21 1.388(2) . ?
O5 C5 1.385(2) . ?
O5 C35 1.394(2) . ?
O2 C2 1.375(2) . ?
O2 C14 1.396(2) . ?
O6 C6 1.379(2) . ?
O6 C42 1.404(2) . ?
C3 C4 1.387(3) . ?
C3 C2 1.387(2) . ?
C4 C5 1.389(2) . ?
C1 C6 1.390(3) . ?
C1 C2 1.393(2) . ?
C5 C6 1.386(2) . ?
C28 C33 1.382(2) . ?
C28 C29 1.382(3) . ?
C35 C36 1.383(3) . ?
C35 C40 1.385(3) . ?
N6 C48 1.144(2) . ?
C47 C46 1.379(3) . ?
C47 C42 1.382(3) . ?
C47 H47 0.9500 . ?
C26 C25 1.384(3) . ?
C26 C21 1.387(2) . ?
C26 H26 0.9500 . ?
C33 C32 1.378(2) . ?
C33 H33 0.9500 . ?
C21 C22 1.385(2) . ?
C7 C8 1.377(3) . ?
C7 C12 1.386(3) . ?
C32 C31 1.394(3) . ?
C32 H32 0.9500 . ?
C14 C15 1.378(3) . ?
C14 C19 1.378(3) . ?
C48 C45 1.441(3) . ?
C8 C9 1.379(2) . ?
C8 H8 0.9500 . ?
C42 C43 1.384(3) . ?
C23 C22 1.380(3) . ?
C23 C24 1.388(3) . ?
C23 H23 0.9500 . ?
C38 C39 1.386(3) . ?
C38 C37 1.388(3) . ?
C38 C41 1.442(3) . ?
N1 C13 1.144(2) . ?
C36 C37 1.379(3) . ?
C36 H36 0.9500 . ?
C12 C11 1.380(3) . ?
C12 H12 0.9500 . ?
C40 C39 1.380(3) . ?
C40 H40 0.9500 . ?
C19 C18 1.381(3) . ?
C19 H19 0.9500 . ?
N5 C41 1.146(2) . ?
C22 H22 0.9500 . ?
C10 C11 1.393(3) . ?
C10 C9 1.395(3) . ?
C10 C13 1.441(3) . ?
C11 H11 0.9500 . ?
C9 H9 0.9500 . ?
C17 C18 1.384(3) . ?
C17 C16 1.389(3) . ?
C17 C20 1.442(3) . ?
O7 C49 1.402(3) . ?
O7 H7 0.8400 . ?
C46 C45 1.391(3) . ?
C46 H46 0.9500 . ?
C25 C24 1.395(3) . ?
C25 H25 0.9500 . ?
C16 C15 1.379(3) . ?
C16 H16 0.9500 . ?
C43 C44 1.380(3) . ?
C43 H43 0.9500 . ?
C24 C27 1.440(3) . ?
C30 C29 1.379(3) . ?
C30 C31 1.393(3) . ?
C30 H30 0.9500 . ?
C37 H37 0.9500 . ?
C29 H29 0.9500 . ?
C27 N3 1.142(2) . ?
C15 H15 0.9500 . ?
C44 C45 1.394(3) . ?
C44 H44 0.9500 . ?
C31 C34 1.445(3) . ?
C39 H39 0.9500 . ?
C18 H18 0.9500 . ?
C20 N2 1.142(2) . ?
C34 N4 1.142(2) . ?
C49 H49A 0.9800 . ?
C49 H49B 0.9800 . ?
C49 H49C 0.9800 . ?

loop_
_cod_related_entry_id
_cod_related_entry_database
_cod_related_entry_code
1 ChemSpider 30653068
